data_7245305
loop_
_publ_author_name
'Mukherjee, Nilanjana'
'Satyanarayana, Appanapalli N. V.'
'Singh, Priti'
'Dixit, Mudit'
'Chatterjee, Tanmay'

_publ_section_title
;
 Recyclable iodine-catalyzed radical selenylative annulation of 2-alkynyl
 biaryls with diselenides in water: a green approach to selanyl polycyclic
 aromatic hydrocarbons and polycyclic heteroaromatics
;
_journal_issue 18
_journal_name_full 'Green Chemistry'
_journal_page_first 7029
_journal_page_last 7038
_journal_paper_doi 10.1039/D2GC02256G
_journal_volume 24
_journal_year 2022
_chemical_formula_moiety 'C26 H17 Cl Se'
_chemical_formula_sum 'C26 H17 Cl Se'
_chemical_formula_weight 443.80
_chemical_name_systematic NM-730
_space_group_crystal_system monoclinic
_space_group_IT_number 14
_space_group_name_Hall '-P 2ybc'
_space_group_name_H-M_alt 'P 1 21/c 1'
_atom_sites_solution_hydrogens difmap
_atom_sites_solution_primary dual
_audit_creation_date 2022-05-30
_audit_creation_method
;
Olex2 1.5
(compiled 2022.04.07 svn.rca3783a0 for OlexSys, GUI svn.r6498)
;
_audit_update_record
;
2022-06-03 deposited with the CCDC.	2022-08-10 downloaded from the CCDC.
;
_cell_angle_alpha 90
_cell_angle_beta 107.7750(10)
_cell_angle_gamma 90
_cell_formula_units_Z 4
_cell_length_a 15.3921(2)
_cell_length_b 10.18330(10)
_cell_length_c 13.1358(2)
_cell_measurement_reflns_used 7962
_cell_measurement_temperature 100
_cell_measurement_theta_max 79.1990
_cell_measurement_theta_min 5.5900
_cell_volume 1960.65(5)
_computing_cell_refinement 'CrysAlisPro 1.171.39.20a (Rigaku OD, 2015)'
_computing_data_collection 'CrysAlisPro 1.171.39.20a (Rigaku OD, 2015)'
_computing_data_reduction 'CrysAlisPro 1.171.39.20a (Rigaku OD, 2015)'
_computing_molecular_graphics 'Olex2 1.5 (Dolomanov et al., 2009)'
_computing_publication_material 'Olex2 1.5 (Dolomanov et al., 2009)'
_computing_structure_refinement 'SHELXL 2018/3 (Sheldrick, 2015)'
_computing_structure_solution 'SHELXT 2018/2 (Sheldrick, 2018)'
_diffrn_ambient_temperature 100
_diffrn_detector 'CCD plate'
_diffrn_measured_fraction_theta_full 0.997
_diffrn_measured_fraction_theta_max 0.971
_diffrn_measurement_details
;
List of Runs (angles in degrees, time in seconds):

  # Type    Start    End  Width  t~exp~   \w     \q     \k     \f   Frames
#--------------------------------------------------------------------------
  1  \w     50.00  89.00   0.50    1.00    --    0.00  37.00 -60.00   78
  2  \w    -10.00  47.00   0.50    1.00    --    0.00  37.00 -60.00  114
  3  \w    -49.00  28.00   0.50    1.00    --    0.00 -77.00-180.00  154
  4  \w     43.00  77.00   0.50    1.00    --    0.00  37.00   0.00   68
  5  \w     19.00 127.00   0.50    3.20    --  107.20 -30.00 150.00  216
  6  \w     19.00 129.00   0.50    3.20    --  107.20 -82.00  30.00  220
  7  \w     94.00 190.00   0.50    3.20    --  107.20  77.00 120.00  192
  8  \w     93.00 140.00   0.50    3.20    --  107.20 -82.00  60.00   94
  9  \w     90.00 139.00   0.50    3.20    --  107.20 -82.00 -60.00   98
 10  \w     89.00 193.00   0.50    3.20    --  107.20  30.00  90.00  208
 11  \w    107.00 147.00   0.50    3.20    --  107.20  30.00-180.00   80
 12  \w     81.00 127.00   0.50    3.20    --  107.20 -45.00   0.00   92
 13  \w     38.00 125.00   0.50    3.20    --  107.20 -82.00 -30.00  174
 14  \w     43.00  69.00   0.50    3.20    --  107.20 -45.00   0.00   52
;
_diffrn_measurement_device 'four-circle diffractometer'
_diffrn_measurement_device_type 'XtaLAB Pro: Kappa dual home/near'
_diffrn_measurement_method '\w scans'
_diffrn_orient_matrix_type 'CrysAlisPro convention (1999,Acta A55,543-557)'
_diffrn_orient_matrix_UB_11 -0.0877013000
_diffrn_orient_matrix_UB_12 0.0807563000
_diffrn_orient_matrix_UB_13 -0.0154942000
_diffrn_orient_matrix_UB_21 0.0546946000
_diffrn_orient_matrix_UB_22 0.1277984000
_diffrn_orient_matrix_UB_23 0.0053569000
_diffrn_orient_matrix_UB_31 -0.0188697000
_diffrn_orient_matrix_UB_32 -0.0048216000
_diffrn_orient_matrix_UB_33 -0.1221454000
_diffrn_radiation_monochromator graphite
_diffrn_radiation_probe x-ray
_diffrn_radiation_type 'Cu K\a'
_diffrn_radiation_wavelength 1.54184
_diffrn_reflns_av_R_equivalents 0.0227
_diffrn_reflns_av_unetI/netI 0.0252
_diffrn_reflns_Laue_measured_fraction_full 0.997
_diffrn_reflns_Laue_measured_fraction_max 0.971
_diffrn_reflns_limit_h_max 19
_diffrn_reflns_limit_h_min -19
_diffrn_reflns_limit_k_max 11
_diffrn_reflns_limit_k_min -12
_diffrn_reflns_limit_l_max 13
_diffrn_reflns_limit_l_min -16
_diffrn_reflns_number 12473
_diffrn_reflns_point_group_measured_fraction_full 0.997
_diffrn_reflns_point_group_measured_fraction_max 0.971
_diffrn_reflns_theta_full 67.684
_diffrn_reflns_theta_max 79.509
_diffrn_reflns_theta_min 5.289
_diffrn_source 'fine-focus sealed X-ray tube'
_diffrn_source_type 'Enhance (Cu) X-ray Source'
_exptl_absorpt_coefficient_mu 3.894
_exptl_absorpt_correction_T_max 1.00000
_exptl_absorpt_correction_T_min 0.79958
_exptl_absorpt_correction_type multi-scan
_exptl_absorpt_process_details
;
CrysAlisPro 1.171.39.20a (Rigaku Oxford Diffraction, 2015)
Empirical absorption correction using spherical harmonics,
 implemented in SCALE3 ABSPACK scaling algorithm.
;
_exptl_crystal_colour 'clear light white'
_exptl_crystal_colour_lustre clear
_exptl_crystal_colour_modifier light
_exptl_crystal_colour_primary white
_exptl_crystal_density_diffrn 1.503
_exptl_crystal_description block
_exptl_crystal_F_000 896
_exptl_crystal_preparation DCM,Hexane
_exptl_crystal_recrystallization_method Monoclinic
_exptl_crystal_size_max 0.1
_exptl_crystal_size_mid 0.1
_exptl_crystal_size_min 0.05
_refine_diff_density_max 0.548
_refine_diff_density_min -0.523
_refine_diff_density_rms 0.070
_refine_ls_extinction_method none
_refine_ls_goodness_of_fit_ref 1.149
_refine_ls_hydrogen_treatment refall
_refine_ls_matrix_type full
_refine_ls_number_parameters 321
_refine_ls_number_reflns 4133
_refine_ls_number_restraints 0
_refine_ls_restrained_S_all 1.149
_refine_ls_R_factor_all 0.0317
_refine_ls_R_factor_gt 0.0299
_refine_ls_shift/su_max 0.001
_refine_ls_shift/su_mean 0.000
_refine_ls_structure_factor_coef Fsqd
_refine_ls_weighting_details 'w=1/[\s^2^(Fo^2^)+(0.0482P)^2^+1.0458P] where P=(Fo^2^+2Fc^2^)/3'
_refine_ls_weighting_scheme calc
_refine_ls_wR_factor_gt 0.0869
_refine_ls_wR_factor_ref 0.0882
_reflns_Friedel_coverage 0.000
_reflns_number_gt 3844
_reflns_number_total 4133
_reflns_threshold_expression 'I > 2\s(I)'
_cod_data_source_file d2gc02256g2.cif
_cod_data_source_block exp_1123_nm-730
_cod_depositor_comments 'Adding full bibliography for 7245304--7245306.cif.'
_cod_original_cell_volume 1960.65(4)
_cod_database_code 7245305
_shelx_shelxl_version_number 2018/3
_shelx_space_group_comment
;
The symmetry employed for this shelxl refinement is uniquely defined
by the following loop, which should always be used as a source of
symmetry information in preference to the above space-group names.
They are only intended as comments.
;
_shelx_estimated_absorpt_t_max 0.829
_shelx_estimated_absorpt_t_min 0.697
_olex2_refinement_description
;
;
_olex2_submission_original_sample_id NM-730
_olex2_submission_special_instructions 'No special instructions were received'
_oxdiff_exptl_absorpt_empirical_details
;
Empirical correction (ABSPACK) includes:
- Absorption correction using spherical harmonics
- Frame scaling
;
_oxdiff_exptl_absorpt_empirical_full_max 1.701
_oxdiff_exptl_absorpt_empirical_full_min 0.689

loop_
_space_group_symop_operation_xyz
'x, y, z'
'-x, y+1/2, -z+1/2'
'-x, -y, -z'
'x, -y-1/2, z-1/2'

loop_
_atom_site_label
_atom_site_type_symbol
_atom_site_fract_x
_atom_site_fract_y
_atom_site_fract_z
_atom_site_U_iso_or_equiv
_atom_site_adp_type
_atom_site_occupancy
_atom_site_site_symmetry_order
_atom_site_calc_flag
_atom_site_refinement_flags_posn
_atom_site_refinement_flags_adp
_atom_site_refinement_flags_occupancy
_atom_site_disorder_assembly
_atom_site_disorder_group
Se01 Se 0.24336(2) 0.38089(2) 0.48305(2) 0.02056(9) Uani 1 1 d . . . . .
Cl02 Cl 0.57706(3) 0.63510(5) 0.25917(4) 0.02904(13) Uani 1 1 d . . . . .
C003 C 0.36740(11) 0.80716(17) 0.47327(14) 0.0169(3) Uani 1 1 d . . . . .
C004 C 0.27876(14) 0.88918(18) 0.58523(17) 0.0222(4) Uani 1 1 d . . . . .
C005 C 0.30749(12) 0.78268(18) 0.53441(14) 0.0180(3) Uani 1 1 d . . . . .
C006 C 0.39193(12) 0.93818(19) 0.46106(15) 0.0198(4) Uani 1 1 d . . . . .
C007 C 0.29836(11) 0.55121(18) 0.48530(14) 0.0177(3) Uani 1 1 d . . . . .
C008 C 0.20275(13) 0.63440(17) 0.59624(15) 0.0188(4) Uani 1 1 d . . . . .
C009 C 0.46495(13) 0.4833(2) 0.33322(15) 0.0233(4) Uani 1 1 d . . . . .
C00A C 0.39894(12) 0.69781(18) 0.42279(13) 0.0173(3) Uani 1 1 d . . . . .
C00B C 0.46384(12) 0.71614(19) 0.36779(14) 0.0199(4) Uani 1 1 d . . . . .
C00C C 0.27157(12) 0.65178(18) 0.53802(14) 0.0176(3) Uani 1 1 d . . . . .
C00D C 0.14818(13) 0.4884(2) 0.27362(16) 0.0239(4) Uani 1 1 d . . . . .
C00E C 0.40018(13) 0.46416(19) 0.38423(15) 0.0210(4) Uani 1 1 d . . . . .
C00F C 0.17997(13) 0.37526(18) 0.33194(16) 0.0219(4) Uani 1 1 d . . . . .
C00G C 0.36568(12) 0.56992(18) 0.43022(14) 0.0176(3) Uani 1 1 d . . . . .
C00H C 0.23146(13) 0.62016(18) 0.70663(16) 0.0213(4) Uani 1 1 d . . . . .
C00I C 0.16452(14) 0.2529(2) 0.28270(17) 0.0277(4) Uani 1 1 d . . . . .
C00J C 0.16801(14) 0.6123(2) 0.76291(17) 0.0260(4) Uani 1 1 d . . . . .
C00K C 0.10083(14) 0.4780(2) 0.16497(17) 0.0286(4) Uani 1 1 d . . . . .
C00L C 0.10941(13) 0.6405(2) 0.54204(16) 0.0238(4) Uani 1 1 d . . . . .
C00M C 0.35997(13) 1.04082(19) 0.50791(16) 0.0224(4) Uani 1 1 d . . . . .
C00N C 0.49530(13) 0.61011(19) 0.32483(16) 0.0215(4) Uani 1 1 d . . . . .
C00O C 0.30394(13) 1.0163(2) 0.57202(16) 0.0246(4) Uani 1 1 d . . . . .
C00P C 0.07562(15) 0.6190(2) 0.70890(18) 0.0265(4) Uani 1 1 d . . . . .
C00Q C 0.04632(14) 0.6318(2) 0.59852(18) 0.0265(4) Uani 1 1 d . . . . .
C00R C 0.11678(16) 0.2439(2) 0.17430(18) 0.0346(5) Uani 1 1 d . . . . .
C00S C 0.08562(16) 0.3565(3) 0.11557(18) 0.0332(5) Uani 1 1 d . . . . .
H00B H 0.4860(15) 0.799(2) 0.3611(17) 0.016(5) Uiso 1 1 d . . . . .
H006 H 0.4307(16) 0.958(2) 0.4159(19) 0.022(6) Uiso 1 1 d . . . . .
H00H H 0.2966(16) 0.617(2) 0.7439(19) 0.017(6) Uiso 1 1 d . . . . .
H00D H 0.1583(15) 0.575(2) 0.3097(18) 0.019(5) Uiso 1 1 d . . . . .
H00E H 0.3795(17) 0.376(2) 0.390(2) 0.023(6) Uiso 1 1 d . . . . .
H004 H 0.2421(18) 0.871(2) 0.631(2) 0.025(6) Uiso 1 1 d . . . . .
H00M H 0.3742(16) 1.129(2) 0.4949(19) 0.019(6) Uiso 1 1 d . . . . .
H00O H 0.2821(17) 1.089(3) 0.606(2) 0.028(6) Uiso 1 1 d . . . . .
H009 H 0.4881(17) 0.409(3) 0.3027(19) 0.023(6) Uiso 1 1 d . . . . .
H00P H 0.0333(19) 0.615(2) 0.744(2) 0.031(7) Uiso 1 1 d . . . . .
H00J H 0.1889(19) 0.605(2) 0.836(2) 0.032(7) Uiso 1 1 d . . . . .
H00I H 0.1865(18) 0.176(3) 0.325(2) 0.033(7) Uiso 1 1 d . . . . .
H00K H 0.0806(17) 0.554(3) 0.129(2) 0.029(6) Uiso 1 1 d . . . . .
H00Q H -0.0189(19) 0.637(2) 0.562(2) 0.030(7) Uiso 1 1 d . . . . .
H00S H 0.056(2) 0.348(3) 0.045(3) 0.044(8) Uiso 1 1 d . . . . .
H00L H 0.0885(19) 0.651(3) 0.466(2) 0.034(7) Uiso 1 1 d . . . . .
H00R H 0.107(2) 0.158(3) 0.139(3) 0.047(8) Uiso 1 1 d . . . . .

loop_
_atom_site_aniso_label
_atom_site_aniso_U_11
_atom_site_aniso_U_22
_atom_site_aniso_U_33
_atom_site_aniso_U_23
_atom_site_aniso_U_13
_atom_site_aniso_U_12
Se01 0.02542(13) 0.01546(13) 0.02096(13) 0.00029(6) 0.00734(9) -0.00273(7)
Cl02 0.0320(3) 0.0303(3) 0.0317(3) -0.00080(18) 0.0200(2) 0.00253(18)
C003 0.0164(7) 0.0160(8) 0.0163(8) -0.0011(6) 0.0021(6) -0.0002(6)
C004 0.0227(9) 0.0212(10) 0.0242(10) -0.0024(7) 0.0096(8) -0.0003(7)
C005 0.0166(7) 0.0196(9) 0.0166(8) -0.0006(6) 0.0034(6) 0.0001(6)
C006 0.0180(8) 0.0192(9) 0.0218(9) -0.0007(7) 0.0055(7) -0.0023(7)
C007 0.0176(8) 0.0176(8) 0.0163(8) 0.0000(6) 0.0029(6) -0.0011(6)
C008 0.0213(9) 0.0156(8) 0.0205(9) -0.0012(6) 0.0077(7) -0.0019(6)
C009 0.0245(9) 0.0223(9) 0.0233(9) -0.0038(7) 0.0078(7) 0.0030(7)
C00A 0.0171(8) 0.0184(9) 0.0148(8) -0.0007(6) 0.0023(6) 0.0012(6)
C00B 0.0201(8) 0.0198(9) 0.0193(8) 0.0005(7) 0.0053(7) -0.0010(7)
C00C 0.0174(8) 0.0189(8) 0.0150(8) 0.0000(7) 0.0027(6) -0.0006(7)
C00D 0.0240(9) 0.0232(10) 0.0244(9) 0.0000(7) 0.0072(7) -0.0051(7)
C00E 0.0241(9) 0.0174(9) 0.0214(9) -0.0029(7) 0.0068(7) 0.0006(7)
C00F 0.0204(9) 0.0232(10) 0.0230(9) -0.0020(7) 0.0081(7) -0.0036(7)
C00G 0.0187(8) 0.0164(9) 0.0167(8) -0.0001(6) 0.0036(6) -0.0002(6)
C00H 0.0191(9) 0.0244(10) 0.0197(9) -0.0017(7) 0.0050(7) -0.0005(6)
C00I 0.0316(10) 0.0229(10) 0.0278(10) -0.0052(8) 0.0078(8) -0.0035(8)
C00J 0.0270(10) 0.0330(11) 0.0190(10) -0.0014(7) 0.0087(8) -0.0033(8)
C00K 0.0255(9) 0.0330(12) 0.0273(10) 0.0058(8) 0.0078(8) -0.0057(8)
C00L 0.0204(9) 0.0286(10) 0.0211(10) 0.0038(7) 0.0045(7) -0.0002(7)
C00M 0.0219(8) 0.0158(9) 0.0279(9) -0.0012(7) 0.0052(7) -0.0027(7)
C00N 0.0214(9) 0.0256(10) 0.0182(9) -0.0007(7) 0.0069(7) 0.0015(7)
C00O 0.0253(9) 0.0197(9) 0.0291(10) -0.0048(7) 0.0087(8) 0.0018(7)
C00P 0.0247(10) 0.0292(11) 0.0306(11) -0.0002(7) 0.0157(9) -0.0025(7)
C00Q 0.0197(9) 0.0306(11) 0.0292(11) 0.0031(8) 0.0073(8) -0.0002(7)
C00R 0.0383(12) 0.0333(12) 0.0320(11) -0.0128(9) 0.0102(9) -0.0081(9)
C00S 0.0316(11) 0.0444(13) 0.0223(10) -0.0039(9) 0.0061(8) -0.0091(9)

loop_
_atom_type_symbol
_atom_type_description
_atom_type_scat_dispersion_real
_atom_type_scat_dispersion_imag
_atom_type_scat_source
C C 0.0181 0.0091 'International Tables Vol C Tables 4.2.6.8 and 6.1.1.4'
H H 0.0000 0.0000 'International Tables Vol C Tables 4.2.6.8 and 6.1.1.4'
Cl Cl 0.3639 0.7018 'International Tables Vol C Tables 4.2.6.8 and 6.1.1.4'
Se Se -0.7943 1.1372 'International Tables Vol C Tables 4.2.6.8 and 6.1.1.4'

loop_
_geom_angle_atom_site_label_1
_geom_angle_atom_site_label_2
_geom_angle_atom_site_label_3
_geom_angle
_geom_angle_site_symmetry_1
_geom_angle_site_symmetry_3
_geom_angle_publ_flag
C007 Se01 C00F 97.15(8) . . ?
C005 C003 C00A 119.30(16) . . ?
C006 C003 C005 118.31(16) . . ?
C006 C003 C00A 122.36(16) . . ?
C005 C004 H004 118.2(14) . . ?
C00O C004 C005 121.40(18) . . ?
C00O C004 H004 120.4(14) . . ?
C003 C005 C00C 120.06(16) . . ?
C004 C005 C003 118.95(17) . . ?
C004 C005 C00C 120.85(16) . . ?
C003 C006 H006 119.9(14) . . ?
C00M C006 C003 121.53(17) . . ?
C00M C006 H006 118.5(14) . . ?
C00C C007 Se01 118.86(13) . . ?
C00C C007 C00G 121.82(16) . . ?
C00G C007 Se01 119.31(13) . . ?
C00H C008 C00C 119.84(17) . . ?
C00H C008 C00L 119.14(18) . . ?
C00L C008 C00C 120.90(17) . . ?
C00E C009 C00N 118.81(18) . . ?
C00E C009 H009 120.0(14) . . ?
C00N C009 H009 121.2(14) . . ?
C00B C00A C003 121.27(16) . . ?
C00B C00A C00G 118.99(16) . . ?
C00G C00A C003 119.73(16) . . ?
C00A C00B H00B 120.5(13) . . ?
C00N C00B C00A 119.96(18) . . ?
C00N C00B H00B 119.5(13) . . ?
C005 C00C C008 117.57(16) . . ?
C007 C00C C005 119.65(16) . . ?
C007 C00C C008 122.72(17) . . ?
C00F C00D C00K 119.23(19) . . ?
C00F C00D H00D 119.8(13) . . ?
C00K C00D H00D 121.0(13) . . ?
C009 C00E C00G 121.53(18) . . ?
C009 C00E H00E 118.7(15) . . ?
C00G C00E H00E 119.8(15) . . ?
C00D C00F Se01 121.76(14) . . ?
C00D C00F C00I 120.40(19) . . ?
C00I C00F Se01 117.81(15) . . ?
C00A C00G C007 119.07(16) . . ?
C00A C00G C00E 118.73(16) . . ?
C00E C00G C007 122.20(17) . . ?
C008 C00H C00J 120.54(18) . . ?
C008 C00H H00H 118.7(14) . . ?
C00J C00H H00H 120.8(14) . . ?
C00F C00I C00R 119.8(2) . . ?
C00F C00I H00I 118.4(16) . . ?
C00R C00I H00I 121.9(16) . . ?
C00H C00J H00J 118.6(18) . . ?
C00P C00J C00H 120.10(19) . . ?
C00P C00J H00J 121.2(18) . . ?
C00D C00K H00K 116.9(16) . . ?
C00S C00K C00D 120.6(2) . . ?
C00S C00K H00K 122.5(16) . . ?
C008 C00L H00L 120.1(17) . . ?
C00Q C00L C008 120.10(19) . . ?
C00Q C00L H00L 119.8(17) . . ?
C006 C00M C00O 120.19(18) . . ?
C006 C00M H00M 120.2(14) . . ?
C00O C00M H00M 119.6(14) . . ?
C009 C00N Cl02 118.99(14) . . ?
C00B C00N Cl02 119.06(15) . . ?
C00B C00N C009 121.95(18) . . ?
C004 C00O C00M 119.51(18) . . ?
C004 C00O H00O 120.6(15) . . ?
C00M C00O H00O 119.9(15) . . ?
C00J C00P C00Q 119.73(19) . . ?
C00J C00P H00P 121.2(18) . . ?
C00Q C00P H00P 119.1(18) . . ?
C00L C00Q H00Q 120.9(16) . . ?
C00P C00Q C00L 120.38(19) . . ?
C00P C00Q H00Q 118.7(16) . . ?
C00I C00R H00R 119.9(19) . . ?
C00S C00R C00I 120.1(2) . . ?
C00S C00R H00R 119.9(19) . . ?
C00K C00S C00R 120.0(2) . . ?
C00K C00S H00S 122(2) . . ?
C00R C00S H00S 118(2) . . ?

loop_
_geom_bond_atom_site_label_1
_geom_bond_atom_site_label_2
_geom_bond_distance
_geom_bond_site_symmetry_2
_geom_bond_publ_flag
Se01 C007 1.9263(18) . ?
Se01 C00F 1.927(2) . ?
Cl02 C00N 1.748(2) . ?
C003 C005 1.418(2) . ?
C003 C006 1.409(3) . ?
C003 C00A 1.453(2) . ?
C004 C005 1.413(3) . ?
C004 C00O 1.377(3) . ?
C004 H004 0.96(3) . ?
C005 C00C 1.449(3) . ?
C006 C00M 1.378(3) . ?
C006 H006 0.98(2) . ?
C007 C00C 1.368(3) . ?
C007 C00G 1.446(2) . ?
C008 C00C 1.494(2) . ?
C008 C00H 1.388(3) . ?
C008 C00L 1.397(3) . ?
C009 C00E 1.374(3) . ?
C009 C00N 1.389(3) . ?
C009 H009 0.98(3) . ?
C00A C00B 1.412(2) . ?
C00A C00G 1.414(3) . ?
C00B C00N 1.373(3) . ?
C00B H00B 0.93(2) . ?
C00D C00F 1.387(3) . ?
C00D C00K 1.394(3) . ?
C00D H00D 0.99(2) . ?
C00E C00G 1.415(3) . ?
C00E H00E 0.96(2) . ?
C00F C00I 1.391(3) . ?
C00H C00J 1.396(3) . ?
C00H H00H 0.97(2) . ?
C00I C00R 1.392(3) . ?
C00I H00I 0.96(3) . ?
C00J C00P 1.384(3) . ?
C00J H00J 0.92(3) . ?
C00K C00S 1.383(3) . ?
C00K H00K 0.91(3) . ?
C00L C00Q 1.393(3) . ?
C00L H00L 0.96(3) . ?
C00M C00O 1.400(3) . ?
C00M H00M 0.95(2) . ?
C00O H00O 0.97(3) . ?
C00P C00Q 1.387(3) . ?
C00P H00P 0.91(3) . ?
C00Q H00Q 0.97(3) . ?
C00R C00S 1.384(4) . ?
C00R H00R 0.98(3) . ?
C00S H00S 0.90(3) . ?

loop_
_geom_torsion_atom_site_label_1
_geom_torsion_atom_site_label_2
_geom_torsion_atom_site_label_3
_geom_torsion_atom_site_label_4
_geom_torsion
_geom_torsion_site_symmetry_1
_geom_torsion_site_symmetry_2
_geom_torsion_site_symmetry_3
_geom_torsion_site_symmetry_4
_geom_torsion_publ_flag
Se01 C007 C00C C005 -175.77(13) . . . . ?
Se01 C007 C00C C008 1.4(2) . . . . ?
Se01 C007 C00G C00A 173.59(12) . . . . ?
Se01 C007 C00G C00E -7.0(2) . . . . ?
Se01 C00F C00I C00R 178.23(16) . . . . ?
C003 C005 C00C C007 2.3(3) . . . . ?
C003 C005 C00C C008 -174.99(16) . . . . ?
C003 C006 C00M C00O 1.9(3) . . . . ?
C003 C00A C00B C00N 177.19(17) . . . . ?
C003 C00A C00G C007 2.0(2) . . . . ?
C003 C00A C00G C00E -177.42(16) . . . . ?
C004 C005 C00C C007 177.94(17) . . . . ?
C004 C005 C00C C008 0.6(3) . . . . ?
C005 C003 C006 C00M 0.8(3) . . . . ?
C005 C003 C00A C00B -175.27(16) . . . . ?
C005 C003 C00A C00G 3.5(2) . . . . ?
C005 C004 C00O C00M -0.7(3) . . . . ?
C006 C003 C005 C004 -3.4(3) . . . . ?
C006 C003 C005 C00C 172.33(16) . . . . ?
C006 C003 C00A C00B 6.8(3) . . . . ?
C006 C003 C00A C00G -174.46(16) . . . . ?
C006 C00M C00O C004 -2.0(3) . . . . ?
C008 C00H C00J C00P -0.1(3) . . . . ?
C008 C00L C00Q C00P 1.0(3) . . . . ?
C009 C00E C00G C007 -179.22(17) . . . . ?
C009 C00E C00G C00A 0.2(3) . . . . ?
C00A C003 C005 C004 178.59(16) . . . . ?
C00A C003 C005 C00C -5.7(3) . . . . ?
C00A C003 C006 C00M 178.76(17) . . . . ?
C00A C00B C00N Cl02 -178.91(14) . . . . ?
C00A C00B C00N C009 0.2(3) . . . . ?
C00B C00A C00G C007 -179.21(16) . . . . ?
C00B C00A C00G C00E 1.4(2) . . . . ?
C00C C007 C00G C00A -5.5(3) . . . . ?
C00C C007 C00G C00E 173.84(17) . . . . ?
C00C C008 C00H C00J 175.85(17) . . . . ?
C00C C008 C00L C00Q -176.24(18) . . . . ?
C00D C00F C00I C00R -0.1(3) . . . . ?
C00D C00K C00S C00R 0.6(3) . . . . ?
C00E C009 C00N Cl02 -179.54(15) . . . . ?
C00E C009 C00N C00B 1.3(3) . . . . ?
C00F C00D C00K C00S 0.0(3) . . . . ?
C00F C00I C00R C00S 0.6(3) . . . . ?
C00G C007 C00C C005 3.4(3) . . . . ?
C00G C007 C00C C008 -179.46(16) . . . . ?
C00G C00A C00B C00N -1.6(3) . . . . ?
C00H C008 C00C C005 -82.3(2) . . . . ?
C00H C008 C00C C007 100.5(2) . . . . ?
C00H C008 C00L C00Q -0.3(3) . . . . ?
C00H C00J C00P C00Q 0.8(3) . . . . ?
C00I C00R C00S C00K -0.9(3) . . . . ?
C00J C00P C00Q C00L -1.2(3) . . . . ?
C00K C00D C00F Se01 -178.46(15) . . . . ?
C00K C00D C00F C00I -0.2(3) . . . . ?
C00L C008 C00C C005 93.6(2) . . . . ?
C00L C008 C00C C007 -83.6(2) . . . . ?
C00L C008 C00H C00J -0.1(3) . . . . ?
C00N C009 C00E C00G -1.5(3) . . . . ?
C00O C004 C005 C003 3.4(3) . . . . ?
C00O C004 C005 C00C -172.27(18) . . . . ?
